data_1100162
loop_
_publ_author_name
'Carballo, Rosa'
'Vazquez-Lopez, Ezequiel M.'
'Covelo, Berta'
'Garcia-Martinez, Emilia'
'Castineiras, Alfonso'
'Niclos, Juan'

_publ_section_title
;
 'Solid state coordination chemistry of mononuclear
  mixed-ligand complexes of Ni(II), Cu(II) and Zn(II)
  with \a-hydroxycarboxylic acids and imidazole'
;
_journal_name_full Polyhedron
_journal_page_first 1505
_journal_page_last 1518
_journal_paper_doi 10.1016/j.poly.2004.02.028
_journal_volume 23
_journal_year 2004
_chemical_formula_sum 'C14 H22 N4 O6 Zn'
_chemical_formula_weight 407.73
_space_group_IT_number 96
_symmetry_cell_setting tetragonal
_symmetry_space_group_name_Hall 'P 4nw 2abw'
_symmetry_space_group_name_H-M 'P 43 21 2'
_atom_sites_solution_hydrogens geom
_atom_sites_solution_primary direct
_atom_sites_solution_secondary difmap
_cell_angle_alpha 90.00
_cell_angle_beta 90.00
_cell_angle_gamma 90.00
_cell_formula_units_Z 4
_cell_length_a 10.7634(9)
_cell_length_b 10.7634(9)
_cell_length_c 16.442(3)
_cell_measurement_reflns_used 991
_cell_measurement_temperature 293(2)
_cell_measurement_theta_max 26.11
_cell_measurement_theta_min 2.26
_cell_volume 1904.8(4)
_diffrn_ambient_temperature 293(2)
_diffrn_detector_area_resol_mean ?
_diffrn_measured_fraction_theta_full 1.000
_diffrn_measured_fraction_theta_max 1.000
_diffrn_measurement_device_type 'CCD area detector'
_diffrn_measurement_method 'phi and omega scans'
_diffrn_radiation_monochromator graphite
_diffrn_radiation_source 'fine-focus sealed tube'
_diffrn_radiation_type MoK\a
_diffrn_radiation_wavelength 0.71073
_diffrn_reflns_av_R_equivalents 0.0231
_diffrn_reflns_av_sigmaI/netI 0.0161
_diffrn_reflns_limit_h_max 11
_diffrn_reflns_limit_h_min -11
_diffrn_reflns_limit_k_max 11
_diffrn_reflns_limit_k_min -11
_diffrn_reflns_limit_l_max 15
_diffrn_reflns_limit_l_min -18
_diffrn_reflns_number 8295
_diffrn_reflns_theta_full 23.25
_diffrn_reflns_theta_max 23.25
_diffrn_reflns_theta_min 2.26
_diffrn_standards_decay_% ?
_diffrn_standards_interval_count ?
_diffrn_standards_interval_time ?
_diffrn_standards_number ?
_exptl_absorpt_coefficient_mu 1.325
_exptl_absorpt_correction_T_max 1.0000
_exptl_absorpt_correction_T_min 0.9429
_exptl_absorpt_correction_type multi-scan
_exptl_absorpt_process_details ?
_exptl_crystal_colour colourless
_exptl_crystal_density_diffrn 1.422
_exptl_crystal_density_meas 0
_exptl_crystal_density_method 'not measured'
_exptl_crystal_description octahedral
_exptl_crystal_F_000 848
_exptl_crystal_size_max 0.45
_exptl_crystal_size_mid 0.38
_exptl_crystal_size_min 0.32
_refine_diff_density_max 0.662
_refine_diff_density_min -0.134
_refine_diff_density_rms 0.057
_refine_ls_abs_structure_details 'Flack H D (1983), Acta Cryst. A39, 876-881'
_refine_ls_abs_structure_Flack 0.47(3)
_refine_ls_extinction_coef ?
_refine_ls_extinction_method none
_refine_ls_goodness_of_fit_ref 1.157
_refine_ls_hydrogen_treatment mixed
_refine_ls_matrix_type full
_refine_ls_number_parameters 125
_refine_ls_number_reflns 1366
_refine_ls_number_restraints 0
_refine_ls_restrained_S_all 1.157
_refine_ls_R_factor_all 0.0369
_refine_ls_R_factor_gt 0.0326
_refine_ls_shift/su_max 0.001
_refine_ls_shift/su_mean 0.000
_refine_ls_structure_factor_coef Fsqd
_refine_ls_weighting_details 'calc w=1/[\s^2^(Fo^2^)+(0.0477P)^2^+0.5646P] where P=(Fo^2^+2Fc^2^)/3'
_refine_ls_weighting_scheme calc
_refine_ls_wR_factor_gt 0.0809
_refine_ls_wR_factor_ref 0.0828
_reflns_number_gt 1276
_reflns_number_total 1366
_reflns_threshold_expression >2sigma(I)
_cod_depositor_comments
;
The following automatic conversions were performed:
'_symmetry_cell_setting' value 'Tetragonal' changed to 'tetragonal'
according to '/home/saulius/struct/CIF-dictionaries/cif_core.dic'
dictionary named 'cif_core.dic' version 2.4.1 from
2010-06-29.

'_exptl_absorpt_correction_type' value 'MULTISCAN' changed to
'multi-scan' according to
'/home/saulius/struct/CIF-dictionaries/cif_core.dic' dictionary named
'cif_core.dic' version 2.4.1 from 2010-06-29.

Automatic conversion script
Id: cif_fix_enum 1527 2010-12-29 10:47:43Z saulius 
;
_cod_original_sg_symbol_H-M P4(3)2(1)2
_cod_database_code 1100162

loop_
_symmetry_equiv_pos_as_xyz
'x, y, z'
'-y+1/2, x+1/2, z+3/4'
'-x, -y, z+1/2'
'y+1/2, -x+1/2, z+1/4'
'x+1/2, -y+1/2, -z+1/4'
'y, x, -z'
'-x+1/2, y+1/2, -z+3/4'
'-y, -x, -z+1/2'

loop_
_atom_site_label
_atom_site_type_symbol
_atom_site_fract_x
_atom_site_fract_y
_atom_site_fract_z
_atom_site_U_iso_or_equiv
_atom_site_adp_type
_atom_site_occupancy
_atom_site_symmetry_multiplicity
_atom_site_calc_flag
_atom_site_refinement_flags
_atom_site_disorder_assembly
_atom_site_disorder_group
Zn Zn 0.25021(3) 0.74979(3) 0.2500 0.0288(2) Uani 1 2 d S . .
O11 O 0.2538(2) 0.5604(2) 0.28451(13) 0.0410(6) Uani 1 1 d . . .
O12 O 0.2248(2) 0.3656(2) 0.24867(14) 0.0437(6) Uani 1 1 d . . .
O13 O 0.1980(3) 0.6502(2) 0.14469(15) 0.0461(7) Uani 1 1 d . . .
C11 C 0.2317(3) 0.4799(3) 0.23344(19) 0.0304(8) Uani 1 1 d . . .
C12 C 0.2078(4) 0.5175(3) 0.1450(2) 0.0426(10) Uani 1 1 d . . .
C13 C 0.3161(5) 0.4769(5) 0.0941(3) 0.0815(17) Uani 1 1 d . . .
H13A H 0.3045 0.5048 0.0391 0.122 Uiso 1 1 calc R . .
H13B H 0.3218 0.3879 0.0949 0.122 Uiso 1 1 calc R . .
H13C H 0.3912 0.5120 0.1156 0.122 Uiso 1 1 calc R . .
C14 C 0.0862(5) 0.4616(4) 0.1159(3) 0.0783(16) Uani 1 1 d . . .
H14A H 0.0203 0.4865 0.1517 0.117 Uiso 1 1 calc R . .
H14B H 0.0927 0.3727 0.1157 0.117 Uiso 1 1 calc R . .
H14C H 0.0688 0.4904 0.0618 0.117 Uiso 1 1 calc R . .
N1 N 0.0739(2) 0.7635(3) 0.30306(17) 0.0418(7) Uani 1 1 d . . .
N2 N -0.1284(3) 0.7657(4) 0.3111(2) 0.0582(10) Uani 1 1 d . . .
C1 C -0.0305(3) 0.7539(4) 0.2636(2) 0.0462(9) Uani 1 1 d . . .
H1 H -0.0355 0.7402 0.2078 0.055 Uiso 1 1 calc R . .
C2 C 0.0388(4) 0.7857(6) 0.3799(3) 0.087(2) Uani 1 1 d . . .
H2 H 0.0930 0.7988 0.4231 0.104 Uiso 1 1 calc R . .
C3 C -0.0855(4) 0.7864(6) 0.3858(3) 0.095(2) Uani 1 1 d . . .
H3 H -0.1322 0.7989 0.4327 0.114 Uiso 1 1 calc R . .
H13 H 0.181(5) 0.680(5) 0.090(4) 0.105(18) Uiso 1 1 d . . .
H20 H -0.194(4) 0.782(4) 0.286(3) 0.065(13) Uiso 1 1 d . . .

loop_
_atom_site_aniso_label
_atom_site_aniso_U_11
_atom_site_aniso_U_22
_atom_site_aniso_U_33
_atom_site_aniso_U_23
_atom_site_aniso_U_13
_atom_site_aniso_U_12
Zn 0.0282(2) 0.0282(2) 0.0302(3) -0.00220(15) -0.00220(15) 0.0000(3)
O11 0.0603(16) 0.0320(13) 0.0307(12) 0.0011(10) -0.0066(12) -0.0004(13)
O12 0.0653(18) 0.0294(13) 0.0363(12) 0.0018(10) 0.0007(14) -0.0008(12)
O13 0.0758(19) 0.0285(14) 0.0341(13) 0.0020(12) -0.0154(12) -0.0021(12)
C11 0.038(2) 0.0239(17) 0.0296(16) 0.0003(14) 0.0007(17) 0.0017(15)
C12 0.065(3) 0.027(2) 0.0364(19) -0.0006(16) -0.0056(17) -0.0016(16)
C13 0.131(5) 0.058(3) 0.056(3) 0.004(2) 0.035(3) 0.019(3)
C14 0.102(4) 0.052(3) 0.080(3) 0.013(3) -0.045(3) -0.024(3)
N1 0.0310(16) 0.0494(19) 0.0449(18) 0.0011(16) 0.0000(13) 0.0006(15)
N2 0.0265(17) 0.091(3) 0.058(2) -0.003(2) -0.0049(16) 0.005(2)
C1 0.0315(19) 0.063(3) 0.0438(19) 0.001(2) -0.0057(16) 0.0058(19)
C2 0.036(3) 0.176(7) 0.047(3) -0.027(3) -0.002(2) -0.008(3)
C3 0.047(3) 0.185(7) 0.054(3) -0.019(3) 0.006(2) 0.003(4)

loop_
_atom_type_symbol
_atom_type_description
_atom_type_scat_dispersion_real
_atom_type_scat_dispersion_imag
_atom_type_scat_source
Zn Zn 0.2839 1.4301 'International Tables Vol C Tables 4.2.6.8 and 6.1.1.4'
C C 0.0033 0.0016 'International Tables Vol C Tables 4.2.6.8 and 6.1.1.4'
N N 0.0061 0.0033 'International Tables Vol C Tables 4.2.6.8 and 6.1.1.4'
O O 0.0106 0.0060 'International Tables Vol C Tables 4.2.6.8 and 6.1.1.4'
H H 0.0000 0.0000 'International Tables Vol C Tables 4.2.6.8 and 6.1.1.4'

loop_
_geom_angle_atom_site_label_1
_geom_angle_atom_site_label_2
_geom_angle_atom_site_label_3
_geom_angle
_geom_angle_site_symmetry_1
_geom_angle_site_symmetry_3
_geom_angle_publ_flag
N1 Zn N1 92.63(16) 8_665 . ?
N1 Zn O13 97.83(11) 8_665 8_665 ?
N1 Zn O13 95.73(10) . 8_665 ?
N1 Zn O13 95.73(10) 8_665 . ?
N1 Zn O13 97.83(11) . . ?
O13 Zn O13 160.32(14) 8_665 . ?
N1 Zn O11 170.40(10) 8_665 . ?
N1 Zn O11 88.44(10) . . ?
O13 Zn O11 91.55(9) 8_665 . ?
O13 Zn O11 74.68(9) . . ?
N1 Zn O11 88.44(10) 8_665 8_665 ?
N1 Zn O11 170.40(10) . 8_665 ?
O13 Zn O11 74.68(9) 8_665 8_665 ?
O13 Zn O11 91.55(9) . 8_665 ?
O11 Zn O11 92.09(14) . 8_665 ?
C11 O11 Zn 119.46(19) . . ?
C12 O13 Zn 118.9(2) . . ?
O11 C11 O12 124.4(3) . . ?
O11 C11 C12 119.7(3) . . ?
O12 C11 C12 116.0(3) . . ?
O13 C12 C13 110.2(4) . . ?
O13 C12 C14 109.3(3) . . ?
C13 C12 C14 112.2(4) . . ?
O13 C12 C11 106.2(3) . . ?
C13 C12 C11 108.8(3) . . ?
C14 C12 C11 109.9(3) . . ?
C1 N1 C2 103.9(3) . . ?
C1 N1 Zn 124.7(2) . . ?
C2 N1 Zn 131.4(3) . . ?
C1 N2 C3 106.6(3) . . ?
N1 C1 N2 112.8(3) . . ?
N1 C2 C3 110.5(4) . . ?
N2 C3 C2 106.2(4) . . ?

loop_
_geom_bond_atom_site_label_1
_geom_bond_atom_site_label_2
_geom_bond_distance
_geom_bond_site_symmetry_2
_geom_bond_publ_flag
Zn N1 2.094(3) 8_665 ?
Zn N1 2.094(3) . ?
Zn O13 2.113(2) 8_665 ?
Zn O13 2.113(2) . ?
Zn O11 2.117(2) . ?
Zn O11 2.117(2) 8_665 ?
O11 C11 1.230(4) . ?
O12 C11 1.258(4) . ?
O13 C12 1.432(4) . ?
C11 C12 1.531(5) . ?
C12 C13 1.500(6) . ?
C12 C14 1.518(6) . ?
N1 C1 1.302(4) . ?
N1 C2 1.341(5) . ?
N2 C1 1.318(5) . ?
N2 C3 1.331(6) . ?
C2 C3 1.341(6) . ?

loop_
_geom_hbond_atom_site_label_D
_geom_hbond_atom_site_label_H
_geom_hbond_atom_site_label_A
_geom_hbond_distance_DH
_geom_hbond_distance_HA
_geom_hbond_distance_DA
_geom_hbond_angle_DHA
_geom_hbond_site_symmetry_A
C2 H2 O12 0.93 2.45 3.346(5) 161.2 7
O13 H13 O12 0.98(6) 1.65(6) 2.623(3) 173(5) 2_554
N2 H20 O12 0.84(5) 1.93(5) 2.737(4) 160(4) 8_565
